data_2210331
loop_
_publ_author_name
'Yathirajan, H. S.'
'Sarojini, B. K.'
'Narayana, B.'
'Ashala, B.V. '
'Bolte, Michael'

_publ_section_title (2<i>E</i>)-1-(3-Bromo-2-thienyl)-3-(4,5-dimethoxy-2-nitrophenyl)prop-2-en-1-one
_journal_coeditor_code LH2160
_journal_issue 9
_journal_name_full 'Acta Crystallographica Section E'
_journal_page_first o3964
_journal_page_last o3965
_journal_paper_doi 10.1107/S1600536806032284
_journal_volume 62
_journal_year 2006
_chemical_formula_iupac 'C15 H12 Br N O5 S'
_chemical_formula_moiety 'C15 H12 Br N O5 S'
_chemical_formula_sum 'C15 H12 Br N O5 S'
_chemical_formula_weight 398.23
_chemical_name_systematic
;
(2E)-1-(3-Bromo-2-thienyl)-3-(4,5-dimethoxy-2-nitrophenyl)prop-2-en-1-one
;
_space_group_IT_number 14
_symmetry_cell_setting monoclinic
_symmetry_space_group_name_Hall '-P 2ybc'
_symmetry_space_group_name_H-M 'P 1 21/c 1'
_atom_sites_solution_hydrogens geom
_atom_sites_solution_primary direct
_atom_sites_solution_secondary difmap
_audit_creation_method SHELXL-97
_cell_angle_alpha 90.00
_cell_angle_beta 95.174(9)
_cell_angle_gamma 90.00
_cell_formula_units_Z 4
_cell_length_a 8.9032(10)
_cell_length_b 9.0892(7)
_cell_length_c 19.307(2)
_cell_measurement_reflns_used 7122
_cell_measurement_temperature 173(2)
_cell_measurement_theta_max 25.4
_cell_measurement_theta_min 3.6
_cell_volume 1556.0(3)
_computing_cell_refinement X-AREA
_computing_data_collection 'X-AREA (Stoe & Cie, 2001)'
_computing_data_reduction X-AREA
_computing_molecular_graphics 'PLATON (Spek, 2003)'
_computing_publication_material SHELXL97
_computing_structure_refinement 'SHELXL97 (Sheldrick, 1997)'
_computing_structure_solution 'SHELXS97 (Sheldrick, 1997)'
_diffrn_ambient_temperature 173(2)
_diffrn_measured_fraction_theta_full 0.996
_diffrn_measured_fraction_theta_max 0.987
_diffrn_measurement_device_type 'Stoe IPDS-II two-circle'
_diffrn_measurement_method \w
_diffrn_radiation_monochromator graphite
_diffrn_radiation_source 'fine-focus sealed tube'
_diffrn_radiation_type MoK\a
_diffrn_radiation_wavelength 0.71073
_diffrn_reflns_av_R_equivalents 0.0626
_diffrn_reflns_av_sigmaI/netI 0.0455
_diffrn_reflns_limit_h_max 10
_diffrn_reflns_limit_h_min -10
_diffrn_reflns_limit_k_max 10
_diffrn_reflns_limit_k_min -11
_diffrn_reflns_limit_l_max 23
_diffrn_reflns_limit_l_min -23
_diffrn_reflns_number 8965
_diffrn_reflns_theta_full 25.00
_diffrn_reflns_theta_max 25.65
_diffrn_reflns_theta_min 3.73
_diffrn_standards_number 0
_exptl_absorpt_coefficient_mu 2.801
_exptl_absorpt_correction_T_max 0.5778
_exptl_absorpt_correction_T_min 0.3190
_exptl_absorpt_correction_type multi-scan
_exptl_absorpt_process_details '(MULABS; Spek, 2003; Blessing, 1995)'
_exptl_crystal_colour brown
_exptl_crystal_density_diffrn 1.700
_exptl_crystal_density_method 'not measured'
_exptl_crystal_description plate
_exptl_crystal_F_000 800
_exptl_crystal_size_max 0.46
_exptl_crystal_size_mid 0.43
_exptl_crystal_size_min 0.22
_refine_diff_density_max 1.223
_refine_diff_density_min -1.068
_refine_ls_extinction_coef 0.0082(15)
_refine_ls_extinction_expression Fc^*^=kFc[1+0.001xFc^2^\l^3^/sin(2\q)]^-1/4^
_refine_ls_extinction_method SHELXL97
_refine_ls_goodness_of_fit_ref 1.053
_refine_ls_hydrogen_treatment constr
_refine_ls_matrix_type full
_refine_ls_number_parameters 211
_refine_ls_number_reflns 2911
_refine_ls_number_restraints 0
_refine_ls_restrained_S_all 1.053
_refine_ls_R_factor_all 0.0580
_refine_ls_R_factor_gt 0.0495
_refine_ls_shift/su_max 0.000
_refine_ls_shift/su_mean 0.000
_refine_ls_structure_factor_coef Fsqd
_refine_ls_weighting_details 'calc w=1/[\s^2^(Fo^2^)+(0.0774P)^2^+1.2577P] where P=(Fo^2^+2Fc^2^)/3'
_refine_ls_weighting_scheme calc
_refine_ls_wR_factor_gt 0.1222
_refine_ls_wR_factor_ref 0.1274
_reflns_number_gt 2507
_reflns_number_total 2911
_reflns_threshold_expression I>2\s(I)
_cod_data_source_file lh2160.cif
_cod_data_source_block I
_cod_original_sg_symbol_H-M 'P 21/c'
_cod_database_code 2210331
_cod_database_fobs_code 2210331

loop_
_symmetry_equiv_pos_as_xyz
'x, y, z'
'-x, y+1/2, -z+1/2'
'-x, -y, -z'
'x, -y-1/2, z-1/2'

loop_
_atom_site_type_symbol
_atom_site_label
_atom_site_fract_x
_atom_site_fract_y
_atom_site_fract_z
_atom_site_U_iso_or_equiv
_atom_site_adp_type
_atom_site_calc_flag
_atom_site_refinement_flags
_atom_site_occupancy
Br Br1 0.51964(4) 0.13147(4) 0.43194(2) 0.03432(19) Uani d . 1
S S1 0.30044(11) 0.36435(11) 0.24880(5) 0.0318(3) Uani d . 1
C C1 0.4150(4) 0.3499(4) 0.32687(18) 0.0224(7) Uani d . 1
C C2 0.4174(4) 0.2057(4) 0.34921(18) 0.0241(7) Uani d . 1
C C3 0.3293(4) 0.1091(4) 0.3041(2) 0.0332(9) Uani d . 1
H H3 0.3195 0.0066 0.3123 0.040 Uiso calc R 1
C C4 0.2606(5) 0.1805(5) 0.2477(2) 0.0372(9) Uani d . 1
H H4 0.1978 0.1334 0.2120 0.045 Uiso calc R 1
C C5 0.4806(4) 0.4917(4) 0.35447(17) 0.0220(7) Uani d . 1
O O5 0.4310(3) 0.6075(3) 0.32960(14) 0.0301(6) Uani d . 1
C C6 0.6076(4) 0.4888(4) 0.41068(17) 0.0250(7) Uani d . 1
H H6 0.6535 0.3978 0.4244 0.030 Uiso calc R 1
C C7 0.6568(4) 0.6125(4) 0.44156(18) 0.0228(7) Uani d . 1
H H7 0.6110 0.7018 0.4252 0.027 Uiso calc R 1
C C11 0.7771(4) 0.6220(4) 0.49939(17) 0.0196(7) Uani d . 1
C C12 0.8516(4) 0.7527(4) 0.52028(16) 0.0201(7) Uani d . 1
C C13 0.9546(4) 0.7638(4) 0.57899(16) 0.0202(7) Uani d . 1
H H13 1.0000 0.8558 0.5915 0.024 Uiso calc R 1
C C14 0.9902(4) 0.6400(4) 0.61891(17) 0.0205(7) Uani d . 1
C C15 0.9167(3) 0.5046(4) 0.60014(17) 0.0199(7) Uani d . 1
C C16 0.8125(4) 0.4980(4) 0.54225(17) 0.0208(7) Uani d . 1
H H16 0.7633 0.4073 0.5310 0.025 Uiso calc R 1
N N1 0.8260(3) 0.8884(3) 0.47960(16) 0.0233(6) Uani d . 1
O O11 0.8323(3) 1.0063(3) 0.51144(15) 0.0341(6) Uani d . 1
O O12 0.8030(3) 0.8804(3) 0.41579(14) 0.0330(6) Uani d . 1
O O17 1.0921(3) 0.6364(3) 0.67588(13) 0.0250(5) Uani d . 1
C C17 1.1641(4) 0.7747(4) 0.69620(19) 0.0298(8) Uani d . 1
H H17A 1.2083 0.8179 0.6562 0.045 Uiso calc R 1
H H17B 1.2436 0.7574 0.7338 0.045 Uiso calc R 1
H H17C 1.0890 0.8425 0.7123 0.045 Uiso calc R 1
O O18 0.9567(3) 0.3892(3) 0.64273(13) 0.0256(5) Uani d . 1
C C18 0.8873(4) 0.2496(4) 0.6252(2) 0.0295(8) Uani d . 1
H H18A 0.7780 0.2575 0.6273 0.044 Uiso calc R 1
H H18B 0.9279 0.1748 0.6583 0.044 Uiso calc R 1
H H18C 0.9086 0.2214 0.5781 0.044 Uiso calc R 1

loop_
_atom_site_aniso_label
_atom_site_aniso_U_11
_atom_site_aniso_U_22
_atom_site_aniso_U_33
_atom_site_aniso_U_12
_atom_site_aniso_U_13
_atom_site_aniso_U_23
Br1 0.0370(3) 0.0353(3) 0.0304(3) 0.00717(15) 0.00160(16) 0.01153(16)
S1 0.0353(5) 0.0376(6) 0.0208(5) 0.0041(4) -0.0071(4) -0.0037(4)
C1 0.0207(15) 0.0288(18) 0.0175(16) 0.0025(13) -0.0003(12) -0.0022(13)
C2 0.0208(15) 0.0311(19) 0.0199(16) 0.0040(13) -0.0006(13) -0.0015(14)
C3 0.0322(19) 0.031(2) 0.037(2) -0.0055(15) 0.0055(17) -0.0099(17)
C4 0.035(2) 0.044(2) 0.032(2) -0.0074(17) -0.0027(16) -0.0182(19)
C5 0.0216(15) 0.0296(18) 0.0149(15) -0.0024(13) 0.0029(12) -0.0052(14)
O5 0.0340(13) 0.0268(13) 0.0278(14) 0.0036(10) -0.0070(11) 0.0018(11)
C6 0.0267(16) 0.0286(18) 0.0185(16) 0.0014(13) -0.0041(14) -0.0033(14)
C7 0.0228(15) 0.0288(17) 0.0162(16) 0.0017(13) -0.0013(13) -0.0012(13)
C11 0.0213(15) 0.0246(17) 0.0127(15) 0.0000(12) 0.0004(12) -0.0037(13)
C12 0.0241(15) 0.0226(17) 0.0136(15) 0.0021(13) 0.0015(12) -0.0015(13)
C13 0.0221(15) 0.0222(16) 0.0158(15) -0.0031(13) -0.0005(12) -0.0031(13)
C14 0.0219(15) 0.0266(17) 0.0124(15) 0.0007(13) -0.0015(12) -0.0039(13)
C15 0.0220(15) 0.0227(17) 0.0148(15) 0.0023(13) 0.0008(12) -0.0021(13)
C16 0.0227(15) 0.0226(17) 0.0166(15) -0.0013(13) -0.0001(12) -0.0047(13)
N1 0.0218(13) 0.0226(15) 0.0246(16) 0.0004(11) -0.0021(12) 0.0017(12)
O11 0.0406(15) 0.0196(13) 0.0398(15) -0.0005(11) -0.0085(12) -0.0028(12)
O12 0.0441(15) 0.0360(15) 0.0177(13) 0.0045(12) -0.0031(11) 0.0059(11)
O17 0.0300(12) 0.0265(13) 0.0168(12) -0.0024(10) -0.0072(10) -0.0030(9)
C17 0.0323(18) 0.034(2) 0.0214(18) -0.0106(15) -0.0053(14) -0.0043(15)
O18 0.0349(13) 0.0196(12) 0.0208(12) -0.0016(10) -0.0049(10) -0.0002(10)
C18 0.0357(18) 0.0199(17) 0.033(2) 0.0006(15) 0.0022(15) 0.0000(15)

loop_
_atom_type_symbol
_atom_type_description
_atom_type_scat_dispersion_real
_atom_type_scat_dispersion_imag
_atom_type_scat_source
C C 0.0033 0.0016 'International Tables Vol C Tables 4.2.6.8 and 6.1.1.4'
H H 0.0000 0.0000 'International Tables Vol C Tables 4.2.6.8 and 6.1.1.4'
Br Br -0.2901 2.4595 'International Tables Vol C Tables 4.2.6.8 and 6.1.1.4'
N N 0.0061 0.0033 'International Tables Vol C Tables 4.2.6.8 and 6.1.1.4'
O O 0.0106 0.0060 'International Tables Vol C Tables 4.2.6.8 and 6.1.1.4'
S S 0.1246 0.1234 'International Tables Vol C Tables 4.2.6.8 and 6.1.1.4'

loop_
_geom_angle_atom_site_label_1
_geom_angle_atom_site_label_2
_geom_angle_atom_site_label_3
_geom_angle
C4 S1 C1 92.36(19)
C2 C1 C5 135.6(3)
C2 C1 S1 109.4(3)
C5 C1 S1 115.0(3)
C1 C2 C3 113.8(3)
C1 C2 Br1 126.6(3)
C3 C2 Br1 119.6(3)
C4 C3 C2 112.2(4)
C4 C3 H3 123.9
C2 C3 H3 123.9
C3 C4 S1 112.2(3)
C3 C4 H4 123.9
S1 C4 H4 123.9
O5 C5 C1 119.2(3)
O5 C5 C6 121.5(3)
C1 C5 C6 119.3(3)
C7 C6 C5 120.5(3)
C7 C6 H6 119.7
C5 C6 H6 119.7
C6 C7 C11 125.2(3)
C6 C7 H7 117.4
C11 C7 H7 117.4
C12 C11 C16 115.5(3)
C12 C11 C7 124.0(3)
C16 C11 C7 120.1(3)
C13 C12 C11 123.7(3)
C13 C12 N1 115.6(3)
C11 C12 N1 120.7(3)
C14 C13 C12 119.6(3)
C14 C13 H13 120.2
C12 C13 H13 120.2
O17 C14 C13 124.9(3)
O17 C14 C15 116.2(3)
C13 C14 C15 118.9(3)
O18 C15 C16 125.0(3)
O18 C15 C14 115.0(3)
C16 C15 C14 120.0(3)
C15 C16 C11 122.2(3)
C15 C16 H16 118.9
C11 C16 H16 118.9
O12 N1 O11 123.0(3)
O12 N1 C12 119.2(3)
O11 N1 C12 117.7(3)
C14 O17 C17 116.3(3)
O17 C17 H17A 109.5
O17 C17 H17B 109.5
H17A C17 H17B 109.5
O17 C17 H17C 109.5
H17A C17 H17C 109.5
H17B C17 H17C 109.5
C15 O18 C18 117.0(3)
O18 C18 H18A 109.5
O18 C18 H18B 109.5
H18A C18 H18B 109.5
O18 C18 H18C 109.5
H18A C18 H18C 109.5
H18B C18 H18C 109.5

loop_
_geom_bond_atom_site_label_1
_geom_bond_atom_site_label_2
_geom_bond_distance
Br1 C2 1.890(3)
S1 C4 1.708(5)
S1 C1 1.747(3)
C1 C2 1.379(5)
C1 C5 1.494(5)
C2 C3 1.422(5)
C3 C4 1.364(6)
C3 H3 0.9500
C4 H4 0.9500
C5 O5 1.223(4)
C5 C6 1.495(5)
C6 C7 1.328(5)
C6 H6 0.9500
C7 C11 1.479(4)
C7 H7 0.9500
C11 C12 1.401(5)
C11 C16 1.417(5)
C12 C13 1.396(4)
C12 N1 1.469(4)
C13 C14 1.384(5)
C13 H13 0.9500
C14 O17 1.361(4)
C14 C15 1.426(5)
C15 O18 1.360(4)
C15 C16 1.388(5)
C16 H16 0.9500
N1 O12 1.233(4)
N1 O11 1.234(4)
O17 C17 1.449(4)
C17 H17A 0.9800
C17 H17B 0.9800
C17 H17C 0.9800
O18 C18 1.439(4)
C18 H18A 0.9800
C18 H18B 0.9800
C18 H18C 0.9800

loop_
_geom_hbond_atom_site_label_D
_geom_hbond_atom_site_label_H
_geom_hbond_atom_site_label_A
_geom_hbond_site_symmetry_A
_geom_hbond_distance_DH
_geom_hbond_distance_HA
_geom_hbond_distance_DA
_geom_hbond_angle_DHA
C6 H6 Br1 . 0.95 2.71 3.375(4) 127.8
C7 H7 O5 . 0.95 2.49 2.816(4) 100.4
C7 H7 O12 . 0.95 2.38 2.826(4) 108.6
C4 H4 O18 4_465 0.95 2.43 3.292(5) 150.4
C18 H18A O5 3_666 0.98 2.44 3.305(5) 147.4
C18 H18C O11 1_545 0.98 2.41 3.125(4) 129.8

loop_
_geom_torsion_atom_site_label_1
_geom_torsion_atom_site_label_2
_geom_torsion_atom_site_label_3
_geom_torsion_atom_site_label_4
_geom_torsion
C4 S1 C1 C2 -0.4(3)
C4 S1 C1 C5 -178.2(3)
C5 C1 C2 C3 177.5(4)
S1 C1 C2 C3 0.3(4)
C5 C1 C2 Br1 -1.1(6)
S1 C1 C2 Br1 -178.21(19)
C1 C2 C3 C4 0.0(5)
Br1 C2 C3 C4 178.7(3)
C2 C3 C4 S1 -0.4(4)
C1 S1 C4 C3 0.5(3)
C2 C1 C5 O5 -164.0(4)
S1 C1 C5 O5 13.1(4)
C2 C1 C5 C6 17.5(6)
S1 C1 C5 C6 -165.5(3)
O5 C5 C6 C7 9.0(5)
C1 C5 C6 C7 -172.4(3)
C5 C6 C7 C11 177.5(3)
C6 C7 C11 C12 164.3(4)
C6 C7 C11 C16 -22.5(5)
C16 C11 C12 C13 0.1(5)
C7 C11 C12 C13 173.6(3)
C16 C11 C12 N1 179.2(3)
C7 C11 C12 N1 -7.4(5)
C11 C12 C13 C14 1.6(5)
N1 C12 C13 C14 -177.5(3)
C12 C13 C14 O17 177.9(3)
C12 C13 C14 C15 -2.0(5)
O17 C14 C15 O18 1.0(4)
C13 C14 C15 O18 -179.1(3)
O17 C14 C15 C16 -179.2(3)
C13 C14 C15 C16 0.7(5)
O18 C15 C16 C11 -179.2(3)
C14 C15 C16 C11 1.1(5)
C12 C11 C16 C15 -1.5(5)
C7 C11 C16 C15 -175.2(3)
C13 C12 N1 O12 144.7(3)
C11 C12 N1 O12 -34.4(5)
C13 C12 N1 O11 -33.6(4)
C11 C12 N1 O11 147.3(3)
C13 C14 O17 C17 1.7(5)
C15 C14 O17 C17 -178.4(3)
C16 C15 O18 C18 1.2(5)
C14 C15 O18 C18 -179.0(3)
